data_7202686
loop_
_publ_author_name
'Gdaniec, Maria'

_publ_section_title
;
 On the polymorphs of pentafluorophenol and its 2?:?1 co-crystal with
 pentafluoroaniline
;
_journal_issue 4
_journal_name_full CrystEngComm
_journal_page_first 286
_journal_paper_doi 10.1039/b700245a
_journal_volume 9
_journal_year 2007
_chemical_formula_moiety 'C6 H F5 O'
_chemical_formula_sum 'C6 H F5 O'
_chemical_formula_weight 184.07
_chemical_name_systematic
;
2,3,4,5,6-pentafluorophenol
;
_space_group_IT_number 14
_symmetry_cell_setting monoclinic
_symmetry_space_group_name_Hall '-P 2ybc'
_symmetry_space_group_name_H-M 'P 1 21/c 1'
_atom_sites_solution_hydrogens refall
_atom_sites_solution_primary direct
_atom_sites_solution_secondary difmap
_audit_creation_method SHELXL-97
_cell_angle_alpha 90.00
_cell_angle_beta 106.55(2)
_cell_angle_gamma 90.00
_cell_formula_units_Z 4
_cell_length_a 12.938(3)
_cell_length_b 4.8572(13)
_cell_length_c 10.010(2)
_cell_measurement_reflns_used 1655
_cell_measurement_temperature 130(1)
_cell_measurement_theta_max 25
_cell_measurement_theta_min 4
_cell_volume 603.0(3)
_computing_cell_refinement
;
Oxford Diffraction, CrysAlis Software, Version 1.172, 2004
;
_computing_data_collection
;
Oxford Diffraction, CrysAlis Software, Version 1.172, 2004
;
_computing_data_reduction
;
Oxford Diffraction, CrysAlis Software, Version 1.172, 2004
;
_computing_molecular_graphics
; 'Stereochemical Workstation (Siemens
Analytical X-Ray Instruments, Inc., 1989)'
;
_computing_publication_material 'SHELXL-97 (Sheldrick, 1997)'
_computing_structure_refinement 'SHELXL-97 (Sheldrick, 1997)'
_computing_structure_solution 'SHELXS-97 (Sheldrick, 1997)'
_diffrn_ambient_temperature 130(1)
_diffrn_measured_fraction_theta_full 0.994
_diffrn_measured_fraction_theta_max 0.994
_diffrn_measurement_device_type 'Kuma KM4CCD \k geometry'
_diffrn_measurement_method '\w scans'
_diffrn_radiation_monochromator graphite
_diffrn_radiation_source 'fine-focus sealed tube'
_diffrn_radiation_type MoK\a
_diffrn_radiation_wavelength 0.71073
_diffrn_reflns_av_R_equivalents 0.0212
_diffrn_reflns_av_sigmaI/netI 0.0225
_diffrn_reflns_limit_h_max 16
_diffrn_reflns_limit_h_min -16
_diffrn_reflns_limit_k_max 3
_diffrn_reflns_limit_k_min -6
_diffrn_reflns_limit_l_max 12
_diffrn_reflns_limit_l_min -12
_diffrn_reflns_number 2925
_diffrn_reflns_theta_full 26.37
_diffrn_reflns_theta_max 26.37
_diffrn_reflns_theta_min 4.09
_diffrn_standards_decay_% 0
_diffrn_standards_number 0
_exptl_absorpt_coefficient_mu 0.239
_exptl_absorpt_correction_type none
_exptl_crystal_colour colourless
_exptl_crystal_density_diffrn 2.028
_exptl_crystal_density_method 'not measured'
_exptl_crystal_description block
_exptl_crystal_F_000 360
_exptl_crystal_size_max 0.6
_exptl_crystal_size_mid 0.5
_exptl_crystal_size_min 0.5
_refine_diff_density_max 0.454
_refine_diff_density_min -0.280
_refine_diff_density_rms 0.075
_refine_ls_goodness_of_fit_ref 1.104
_refine_ls_hydrogen_treatment mixed
_refine_ls_matrix_type full
_refine_ls_number_parameters 113
_refine_ls_number_reflns 1223
_refine_ls_number_restraints 0
_refine_ls_restrained_S_all 1.104
_refine_ls_R_factor_all 0.0667
_refine_ls_R_factor_gt 0.0505
_refine_ls_shift/su_max 0.000
_refine_ls_shift/su_mean 0.000
_refine_ls_structure_factor_coef Fsqd
_refine_ls_weighting_details 'calc w=1/[\s^2^(Fo^2^)+(0.0921P)^2^+0.0000P] where P=(Fo^2^+2Fc^2^)/3'
_refine_ls_weighting_scheme calc
_refine_ls_wR_factor_gt 0.1359
_refine_ls_wR_factor_ref 0.1505
_reflns_number_gt 867
_reflns_number_total 1223
_reflns_threshold_expression I>2\s(I)
_cod_data_source_file b700245a.txt
_cod_data_source_block L
_cod_original_sg_symbol_H-M 'P 21/c'
_cod_database_code 7202686

loop_
_symmetry_equiv_pos_as_xyz
'x, y, z'
'-x, y+1/2, -z+1/2'
'-x, -y, -z'
'x, -y-1/2, z-1/2'

loop_
_atom_site_label
_atom_site_type_symbol
_atom_site_fract_x
_atom_site_fract_y
_atom_site_fract_z
_atom_site_U_iso_or_equiv
_atom_site_adp_type
_atom_site_occupancy
_atom_site_symmetry_multiplicity
_atom_site_calc_flag
_atom_site_refinement_flags
_atom_site_disorder_assembly
_atom_site_disorder_group
O1 O 0.95707(12) 0.5158(4) 0.68758(17) 0.0340(4) Uani 1 1 d . . .
H1 H 0.979(3) 0.374(8) 0.730(4) 0.081(13) Uiso 1 1 d . . .
F2 F 0.81649(11) 0.1238(3) 0.73728(14) 0.0376(4) Uani 1 1 d . . .
F3 F 0.60917(10) 0.1061(3) 0.57916(16) 0.0423(4) Uani 1 1 d . . .
F4 F 0.53647(10) 0.4711(3) 0.36679(14) 0.0453(5) Uani 1 1 d . . .
F5 F 0.67360(11) 0.8580(3) 0.31716(14) 0.0436(4) Uani 1 1 d . . .
F6 F 0.88115(11) 0.8723(3) 0.47493(15) 0.0398(4) Uani 1 1 d . . .
C1 C 0.85216(16) 0.4987(4) 0.6094(2) 0.0264(5) Uani 1 1 d . . .
C2 C 0.78125(17) 0.3059(4) 0.6331(2) 0.0267(5) Uani 1 1 d . . .
C3 C 0.67575(17) 0.2956(4) 0.5535(2) 0.0302(5) Uani 1 1 d . . .
C4 C 0.63841(17) 0.4825(5) 0.4461(2) 0.0307(5) Uani 1 1 d . . .
C5 C 0.70854(18) 0.6752(5) 0.4214(2) 0.0316(5) Uani 1 1 d . . .
C6 C 0.81356(18) 0.6824(5) 0.5016(2) 0.0298(5) Uani 1 1 d . . .

loop_
_atom_site_aniso_label
_atom_site_aniso_U_11
_atom_site_aniso_U_22
_atom_site_aniso_U_33
_atom_site_aniso_U_23
_atom_site_aniso_U_13
_atom_site_aniso_U_12
O1 0.0266(9) 0.0319(10) 0.0374(9) 0.0026(7) -0.0006(7) -0.0014(7)
F2 0.0359(8) 0.0379(8) 0.0374(8) 0.0122(6) 0.0078(6) 0.0013(5)
F3 0.0302(8) 0.0406(9) 0.0569(10) 0.0005(6) 0.0138(6) -0.0073(5)
F4 0.0274(8) 0.0592(10) 0.0413(8) -0.0065(7) -0.0034(6) 0.0024(6)
F5 0.0474(9) 0.0482(8) 0.0312(8) 0.0111(6) 0.0047(6) 0.0076(6)
F6 0.0410(8) 0.0349(8) 0.0447(8) 0.0079(6) 0.0143(6) -0.0045(6)
C1 0.0267(10) 0.0266(12) 0.0239(10) -0.0039(8) 0.0040(8) -0.0005(9)
C2 0.0289(11) 0.0270(11) 0.0244(10) -0.0002(8) 0.0081(8) 0.0015(9)
C3 0.0273(11) 0.0300(12) 0.0347(12) -0.0048(9) 0.0111(9) -0.0046(9)
C4 0.0270(11) 0.0323(13) 0.0301(12) -0.0068(9) 0.0034(8) 0.0035(9)
C5 0.0367(12) 0.0361(12) 0.0218(10) 0.0008(9) 0.0077(9) 0.0071(10)
C6 0.0338(12) 0.0308(12) 0.0265(11) -0.0023(9) 0.0112(9) -0.0028(9)

loop_
_atom_type_symbol
_atom_type_description
_atom_type_scat_dispersion_real
_atom_type_scat_dispersion_imag
_atom_type_scat_source
C C 0.0033 0.0016 'International Tables Vol C Tables 4.2.6.8 and 6.1.1.4'
H H 0.0000 0.0000 'International Tables Vol C Tables 4.2.6.8 and 6.1.1.4'
O O 0.0106 0.0060 'International Tables Vol C Tables 4.2.6.8 and 6.1.1.4'
F F 0.0171 0.0103 'International Tables Vol C Tables 4.2.6.8 and 6.1.1.4'

loop_
_geom_angle_atom_site_label_1
_geom_angle_atom_site_label_2
_geom_angle_atom_site_label_3
_geom_angle
_geom_angle_site_symmetry_1
_geom_angle_site_symmetry_3
_geom_angle_publ_flag
C1 O1 H1 113(3) . . ?
O1 C1 C2 123.05(19) . . ?
O1 C1 C6 119.30(19) . . ?
C2 C1 C6 117.64(19) . . ?
F2 C2 C3 119.26(19) . . ?
F2 C2 C1 119.04(19) . . ?
C3 C2 C1 121.7(2) . . ?
F3 C3 C2 120.2(2) . . ?
F3 C3 C4 120.01(19) . . ?
C2 C3 C4 119.8(2) . . ?
F4 C4 C5 120.9(2) . . ?
F4 C4 C3 120.2(2) . . ?
C5 C4 C3 119.0(2) . . ?
F5 C5 C6 119.7(2) . . ?
F5 C5 C4 119.7(2) . . ?
C6 C5 C4 120.5(2) . . ?
F6 C6 C5 119.5(2) . . ?
F6 C6 C1 119.09(19) . . ?
C5 C6 C1 121.4(2) . . ?

loop_
_geom_bond_atom_site_label_1
_geom_bond_atom_site_label_2
_geom_bond_distance
_geom_bond_site_symmetry_2
_geom_bond_publ_flag
O1 C1 1.363(2) . ?
O1 H1 0.81(4) . ?
F2 C2 1.344(2) . ?
F3 C3 1.335(2) . ?
F4 C4 1.333(2) . ?
F5 C5 1.346(2) . ?
F6 C6 1.349(2) . ?
C1 C2 1.378(3) . ?
C1 C6 1.380(3) . ?
C2 C3 1.372(3) . ?
C3 C4 1.384(3) . ?
C4 C5 1.374(3) . ?
C5 C6 1.368(3) . ?

loop_
_geom_hbond_atom_site_label_D
_geom_hbond_atom_site_label_H
_geom_hbond_atom_site_label_A
_geom_hbond_distance_DH
_geom_hbond_distance_HA
_geom_hbond_distance_DA
_geom_hbond_angle_DHA
_geom_hbond_site_symmetry_A
O1 H1 O1 0.81(4) 2.00(4) 2.8112(16) 172(4) 2_746

loop_
_cod_related_entry_id
_cod_related_entry_database
_cod_related_entry_code
1 ChemSpider 12499
